data_4315094
loop_
_publ_author_name
'Fu-Ping Huang'
'Jin-Lei Tian'
'Dong-Dong Li'
'Gong-Jun Chen'
'Wen Gu'
'Shi-Ping Yan'
'Xin Liu'
'Dai-Zheng Liao'
'Peng Cheng'

_publ_section_title
;
 Spin Canting and Slow Relaxation in a 3D Pillared Nickel-Organic
 Framework
;
_journal_name_full 'Inorganic Chemistry'
_journal_page_first 2525
_journal_page_last 2529
_journal_paper_doi 10.1021/ic9024348
_journal_volume 49
_journal_year 2010
_chemical_formula_sum 'C32 H24 N10 Ni2 O12'
_chemical_formula_weight 857.83
_chemical_name_systematic
; 
 ? 
;
_space_group_IT_number 14
_symmetry_cell_setting monoclinic
_symmetry_space_group_name_Hall '-P 2ybc'
_symmetry_space_group_name_H-M 'P 1 21/c 1'
_atom_sites_solution_hydrogens geom
_atom_sites_solution_primary direct
_atom_sites_solution_secondary difmap
_audit_creation_method SHELXL-97
_cell_angle_alpha 90.00
_cell_angle_beta 94.02(3)
_cell_angle_gamma 90.00
_cell_formula_units_Z 4
_cell_length_a 8.2800(17)
_cell_length_b 28.059(6)
_cell_length_c 16.424(3)
_cell_measurement_temperature 293(2)
_cell_volume 3806.4(13)
_computing_structure_refinement 'SHELXL-97 (Sheldrick, 1997)'
_computing_structure_solution 'SHELXS-97 (Sheldrick, 1990)'
_diffrn_ambient_temperature 293(2)
_diffrn_measured_fraction_theta_full 0.991
_diffrn_measured_fraction_theta_max 0.991
_diffrn_radiation_monochromator graphite
_diffrn_radiation_source 'fine-focus sealed tube'
_diffrn_radiation_type MoK\a
_diffrn_radiation_wavelength 0.71073
_diffrn_reflns_av_R_equivalents 0.0846
_diffrn_reflns_av_sigmaI/netI 0.0855
_diffrn_reflns_limit_h_max 9
_diffrn_reflns_limit_h_min -9
_diffrn_reflns_limit_k_max 33
_diffrn_reflns_limit_k_min -33
_diffrn_reflns_limit_l_max 19
_diffrn_reflns_limit_l_min -19
_diffrn_reflns_number 24047
_diffrn_reflns_theta_full 25.00
_diffrn_reflns_theta_max 25.00
_diffrn_reflns_theta_min 3.05
_exptl_absorpt_coefficient_mu 1.062
_exptl_absorpt_correction_T_max 0.887
_exptl_absorpt_correction_T_min 0.689
_exptl_absorpt_correction_type multi-scan
_exptl_absorpt_process_details sadabs
_exptl_crystal_density_diffrn 1.497
_exptl_crystal_density_method 'not measured'
_exptl_crystal_F_000 1752
_exptl_crystal_size_max 0.23
_exptl_crystal_size_mid 0.12
_exptl_crystal_size_min 0.08
_refine_diff_density_max 0.477
_refine_diff_density_min -0.364
_refine_diff_density_rms 0.092
_refine_ls_extinction_method none
_refine_ls_goodness_of_fit_ref 1.009
_refine_ls_hydrogen_treatment mixed
_refine_ls_matrix_type full
_refine_ls_number_parameters 558
_refine_ls_number_reflns 6651
_refine_ls_number_restraints 47
_refine_ls_restrained_S_all 1.008
_refine_ls_R_factor_all 0.1156
_refine_ls_R_factor_gt 0.0788
_refine_ls_shift/su_max 0.000
_refine_ls_shift/su_mean 0.000
_refine_ls_structure_factor_coef Fsqd
_refine_ls_weighting_details 'calc w=1/[\s^2^(Fo^2^)+(0.0455P)^2^+22.0000P] where P=(Fo^2^+2Fc^2^)/3'
_refine_ls_weighting_scheme calc
_refine_ls_wR_factor_gt 0.1493
_refine_ls_wR_factor_ref 0.1663
_reflns_number_gt 5041
_reflns_number_total 6651
_reflns_threshold_expression >2sigma(I)
_cod_data_source_file ic9024348_si_001.cif
_cod_data_source_block aa
_cod_database_code 4315094

loop_
_symmetry_equiv_pos_as_xyz
'x, y, z'
'-x, y+1/2, -z+1/2'
'-x, -y, -z'
'x, -y-1/2, z-1/2'

loop_
_atom_site_label
_atom_site_type_symbol
_atom_site_fract_x
_atom_site_fract_y
_atom_site_fract_z
_atom_site_U_iso_or_equiv
_atom_site_adp_type
_atom_site_occupancy
_atom_site_symmetry_multiplicity
_atom_site_calc_flag
_atom_site_refinement_flags
_atom_site_disorder_assembly
_atom_site_disorder_group
Ni1 Ni 0.22742(9) 0.42707(2) 0.84747(4) 0.0207(2) Uani 1 1 d . . .
Ni2 Ni -0.11911(9) 0.42179(2) 0.68962(5) 0.0209(2) Uani 1 1 d . . .
C1 C 0.2202(7) 0.40192(19) 0.6598(4) 0.0225(13) Uani 1 1 d . . .
C2 C 0.3417(8) 0.3986(2) 0.5981(4) 0.0307(15) Uani 1 1 d . . .
H2 H 0.3063 0.3926 0.5441 0.037 Uiso 1 1 calc R . .
C3 C 0.4967(7) 0.4037(2) 0.6165(4) 0.0264(14) Uani 1 1 d . . .
H3 H 0.5327 0.4081 0.6708 0.032 Uiso 1 1 calc R . .
C4 C 0.6171(7) 0.4028(2) 0.5544(4) 0.0264(14) Uani 1 1 d . . .
C5 C -0.1524(8) 0.45608(18) 0.8281(4) 0.0224(13) Uani 1 1 d . . .
C6 C -0.1666(8) 0.4831(2) 0.9033(4) 0.0260(14) Uani 1 1 d . . .
H6 H -0.0904 0.4785 0.9469 0.031 Uiso 1 1 calc R . .
C7 C -0.2841(8) 0.5136(2) 0.9106(4) 0.0309(15) Uani 1 1 d . . .
H7 H -0.3582 0.5169 0.8658 0.037 Uiso 1 1 calc R . .
C8 C -0.3122(9) 0.5436(2) 0.9829(4) 0.0336(16) Uani 1 1 d . . .
C9 C 0.0743(8) 0.3461(2) 0.9347(4) 0.0366(17) Uani 1 1 d . . .
H9 H 0.0239 0.3707 0.9612 0.044 Uiso 1 1 calc R . .
C10 C 0.0363(9) 0.3002(2) 0.9540(4) 0.0412(18) Uani 1 1 d . . .
H10 H -0.0400 0.2943 0.9917 0.049 Uiso 1 1 calc R . .
C11 C 0.1115(8) 0.2628(2) 0.9175(4) 0.0290(15) Uani 1 1 d . . .
C12 C 0.2225(9) 0.2743(2) 0.8633(5) 0.0437(19) Uani 1 1 d . . .
H12 H 0.2774 0.2504 0.8375 0.052 Uiso 1 1 calc R . .
C13 C 0.2534(9) 0.3211(2) 0.8470(4) 0.0408(18) Uani 1 1 d . . .
H13 H 0.3307 0.3281 0.8103 0.049 Uiso 1 1 calc R . .
C14 C 0.0697(8) 0.2133(2) 0.9339(4) 0.0290(15) Uani 1 1 d . . .
C15 C 0.0543(8) 0.1389(2) 0.9228(4) 0.0276(14) Uani 1 1 d . . .
C16 C 0.0700(8) 0.0890(2) 0.8983(4) 0.0282(14) Uani 1 1 d . . .
C17 C 0.1891(10) 0.0755(2) 0.8514(5) 0.057(2) Uani 1 1 d . . .
H17 H 0.2640 0.0977 0.8352 0.068 Uiso 1 1 calc R . .
C18 C 0.1988(10) 0.0285(3) 0.8278(5) 0.057(2) Uani 1 1 d . . .
H18 H 0.2807 0.0200 0.7947 0.068 Uiso 1 1 calc R . .
C19 C -0.0331(9) 0.0548(2) 0.9211(5) 0.0419(19) Uani 1 1 d . . .
H19 H -0.1163 0.0624 0.9539 0.050 Uiso 1 1 calc R . .
C20 C -0.0138(9) 0.0089(2) 0.8955(4) 0.0399(18) Uani 1 1 d . . .
H20 H -0.0864 -0.0138 0.9120 0.048 Uiso 1 1 calc R . .
C21 C 0.2051(9) 0.5330(2) 0.8439(4) 0.0426(19) Uani 1 1 d . . .
H21 H 0.1473 0.5272 0.8894 0.051 Uiso 1 1 calc R . .
C22 C 0.2147(10) 0.5786(2) 0.8169(5) 0.047(2) Uani 1 1 d . . .
H22 H 0.1661 0.6031 0.8445 0.057 Uiso 1 1 calc R . .
C23 C 0.2959(8) 0.5885(2) 0.7491(4) 0.0330(16) Uani 1 1 d . . .
C24 C 0.3707(8) 0.5513(2) 0.7127(4) 0.0353(16) Uani 1 1 d . . .
H24 H 0.4294 0.5564 0.6672 0.042 Uiso 1 1 calc R . .
C25 C 0.3569(8) 0.5061(2) 0.7448(4) 0.0326(16) Uani 1 1 d . . .
H25 H 0.4088 0.4811 0.7202 0.039 Uiso 1 1 calc R . .
C26 C 0.3024(9) 0.6376(2) 0.7201(4) 0.0364(17) Uani 1 1 d . . .
C27 C 0.2786(9) 0.7112(2) 0.7113(4) 0.0376(17) Uani 1 1 d . . .
C28 C 0.2394(8) 0.7599(2) 0.7320(4) 0.0334(16) Uani 1 1 d . . .
C29 C 0.2922(10) 0.7980(2) 0.6887(5) 0.049(2) Uani 1 1 d . . .
H29 H 0.3541 0.7931 0.6443 0.058 Uiso 1 1 calc R . .
C30 C 0.2536(10) 0.8427(2) 0.7108(5) 0.047(2) Uani 1 1 d . . .
H30 H 0.2939 0.8679 0.6816 0.056 Uiso 1 1 calc R . .
C31 C 0.1439(11) 0.7698(2) 0.7937(5) 0.054(2) Uani 1 1 d . . .
H31 H 0.1026 0.7452 0.8239 0.065 Uiso 1 1 calc R . .
C32 C 0.1084(10) 0.8165(2) 0.8115(5) 0.048(2) Uani 1 1 d . . .
H32 H 0.0428 0.8225 0.8541 0.057 Uiso 1 1 calc R . .
H9A H 0.539(6) 0.429(2) 0.850(3) 0.04(2) Uiso 1 1 d D . .
H9B H 0.483(8) 0.416(3) 0.9218(12) 0.06(3) Uiso 1 1 d D . .
H4C H -0.089(6) 0.1352(17) 1.013(3) 0.022(16) Uiso 1 1 d D . .
H9C H 0.394(9) 0.634(2) 0.613(3) 0.06(2) Uiso 1 1 d D . .
N1 N 0.1778(6) 0.35743(16) 0.8810(3) 0.0250(12) Uani 1 1 d . . .
N2 N 0.1239(7) 0.17591(17) 0.8914(3) 0.0322(13) Uani 1 1 d . . .
N3 N -0.0260(8) 0.20094(18) 0.9910(4) 0.0404(15) Uani 1 1 d . . .
N4 N -0.0363(8) 0.15332(18) 0.9817(4) 0.0390(15) Uani 1 1 d D . .
N5 N 0.0993(6) -0.00523(17) 0.8493(3) 0.0272(12) Uani 1 1 d . . .
N6 N 0.2740(6) 0.49647(16) 0.8088(3) 0.0252(12) Uani 1 1 d . . .
N7 N 0.2486(8) 0.67440(18) 0.7601(3) 0.0395(15) Uani 1 1 d . . .
N8 N 0.3447(9) 0.69946(19) 0.6437(4) 0.0494(17) Uani 1 1 d . . .
N9 N 0.3584(9) 0.65180(19) 0.6510(4) 0.0458(17) Uani 1 1 d D . .
N10 N 0.1623(6) 0.85297(17) 0.7714(3) 0.0269(12) Uani 1 1 d . . .
O1 O 0.2702(5) 0.40361(14) 0.7329(2) 0.0277(10) Uani 1 1 d . . .
O2 O 0.0759(5) 0.40429(14) 0.6328(2) 0.0259(10) Uani 1 1 d . . .
O3 O 0.7638(5) 0.40629(14) 0.5792(2) 0.0274(10) Uani 1 1 d . . .
O4 O 0.5710(6) 0.39930(19) 0.4808(3) 0.0453(13) Uani 1 1 d . . .
O5 O -0.0169(5) 0.44011(13) 0.8088(2) 0.0239(9) Uani 1 1 d . . .
O6 O -0.2728(5) 0.44986(13) 0.7791(2) 0.0243(9) Uani 1 1 d . . .
O7 O -0.2014(5) 0.54696(13) 1.0378(2) 0.0253(10) Uani 1 1 d . . .
O8 O -0.4466(7) 0.5625(2) 0.9811(3) 0.076(2) Uani 1 1 d . . .
O9 O 0.4676(5) 0.41231(15) 0.8708(3) 0.0281(10) Uani 1 1 d D . .
O10 O 0.727(3) 0.3716(9) 0.0048(14) 0.171(12) Uani 0.51(2) 1 d PU A 1
O11 O 0.484(5) 0.2376(14) 0.060(2) 0.28(2) Uani 0.51(2) 1 d PU A 1
O10' O 0.685(5) 0.3154(19) 0.051(3) 0.32(2) Uani 0.49(2) 1 d PU A 2
O11' O 0.607(4) 0.2607(11) 0.0138(18) 0.200(14) Uani 0.49(2) 1 d PU A 2
O12A O 0.309(5) 0.1737(15) 0.736(3) 0.203(16) Uani 0.33 1 d PU B 2
O12B O 0.319(6) 0.1333(17) 0.664(3) 0.223(18) Uani 0.33 1 d PU C 3
O12C O 0.166(6) 0.1676(15) 0.668(3) 0.207(16) Uani 0.33 1 d PU D 1

loop_
_atom_site_aniso_label
_atom_site_aniso_U_11
_atom_site_aniso_U_22
_atom_site_aniso_U_33
_atom_site_aniso_U_23
_atom_site_aniso_U_13
_atom_site_aniso_U_12
Ni1 0.0229(4) 0.0173(4) 0.0224(4) -0.0016(3) 0.0056(3) 0.0002(3)
Ni2 0.0204(4) 0.0192(4) 0.0240(4) -0.0029(3) 0.0070(3) -0.0006(3)
C1 0.018(3) 0.020(3) 0.030(4) 0.001(2) 0.009(3) 0.002(2)
C2 0.024(4) 0.043(4) 0.025(4) -0.008(3) 0.000(3) 0.001(3)
C3 0.022(4) 0.039(4) 0.019(3) -0.010(3) 0.003(3) 0.001(3)
C4 0.022(4) 0.028(3) 0.029(4) -0.009(3) 0.004(3) -0.001(3)
C5 0.029(4) 0.012(3) 0.027(3) -0.001(2) 0.007(3) 0.001(3)
C6 0.028(4) 0.031(3) 0.019(3) -0.007(3) 0.005(3) -0.003(3)
C7 0.031(4) 0.037(4) 0.025(4) -0.011(3) -0.002(3) 0.007(3)
C8 0.034(4) 0.030(4) 0.037(4) -0.006(3) 0.003(3) 0.013(3)
C9 0.046(5) 0.022(3) 0.044(4) -0.005(3) 0.021(4) 0.004(3)
C10 0.051(5) 0.027(4) 0.048(5) 0.005(3) 0.026(4) 0.002(3)
C11 0.031(4) 0.023(3) 0.033(4) 0.000(3) 0.002(3) -0.004(3)
C12 0.053(5) 0.020(3) 0.061(5) -0.004(3) 0.021(4) 0.005(3)
C13 0.051(5) 0.027(3) 0.048(5) -0.002(3) 0.024(4) 0.001(3)
C14 0.040(4) 0.020(3) 0.028(4) 0.002(3) 0.007(3) -0.001(3)
C15 0.029(4) 0.025(3) 0.029(4) 0.002(3) 0.003(3) 0.001(3)
C16 0.034(4) 0.026(3) 0.025(4) -0.003(3) 0.005(3) -0.001(3)
C17 0.057(5) 0.031(4) 0.087(6) -0.023(4) 0.043(5) -0.020(4)
C18 0.047(5) 0.041(4) 0.086(7) -0.021(4) 0.037(5) -0.014(4)
C19 0.049(5) 0.026(3) 0.054(5) -0.006(3) 0.031(4) -0.001(3)
C20 0.043(5) 0.023(3) 0.056(5) 0.001(3) 0.025(4) -0.007(3)
C21 0.061(5) 0.029(4) 0.042(4) 0.001(3) 0.027(4) 0.007(3)
C22 0.064(5) 0.023(3) 0.056(5) -0.002(3) 0.023(4) 0.008(4)
C23 0.040(4) 0.025(3) 0.035(4) 0.003(3) 0.006(3) 0.002(3)
C24 0.045(4) 0.032(4) 0.030(4) 0.003(3) 0.012(3) 0.003(3)
C25 0.033(4) 0.025(3) 0.041(4) -0.007(3) 0.010(3) 0.000(3)
C26 0.058(5) 0.024(3) 0.028(4) -0.002(3) 0.011(3) 0.003(3)
C27 0.058(5) 0.024(3) 0.032(4) 0.000(3) 0.008(4) 0.000(3)
C28 0.044(4) 0.025(3) 0.032(4) 0.000(3) 0.006(3) 0.007(3)
C29 0.072(6) 0.026(4) 0.053(5) -0.002(3) 0.039(4) 0.000(4)
C30 0.066(6) 0.024(3) 0.056(5) 0.000(3) 0.036(4) 0.005(3)
C31 0.079(6) 0.029(4) 0.058(5) 0.010(4) 0.029(5) 0.000(4)
C32 0.073(6) 0.027(4) 0.046(5) 0.007(3) 0.031(4) 0.005(4)
N1 0.029(3) 0.022(3) 0.026(3) 0.000(2) 0.012(2) -0.002(2)
N2 0.037(3) 0.021(3) 0.039(3) -0.001(2) 0.006(3) -0.006(2)
N3 0.062(4) 0.019(3) 0.043(4) 0.001(2) 0.021(3) -0.001(3)
N4 0.053(4) 0.020(3) 0.047(4) 0.003(3) 0.020(3) -0.007(3)
N5 0.022(3) 0.025(3) 0.035(3) -0.001(2) 0.006(2) -0.002(2)
N6 0.028(3) 0.018(2) 0.031(3) -0.002(2) 0.009(2) 0.003(2)
N7 0.061(4) 0.023(3) 0.036(3) 0.001(2) 0.013(3) 0.007(3)
N8 0.087(5) 0.028(3) 0.036(4) 0.001(3) 0.023(3) 0.006(3)
N9 0.083(5) 0.018(3) 0.038(4) -0.003(3) 0.018(3) 0.003(3)
N10 0.030(3) 0.022(3) 0.030(3) 0.001(2) 0.005(2) 0.001(2)
O1 0.029(2) 0.036(2) 0.018(2) -0.0008(18) 0.0054(19) 0.003(2)
O2 0.021(2) 0.031(2) 0.026(2) -0.0047(18) 0.0038(19) -0.0011(18)
O3 0.023(3) 0.035(2) 0.025(2) -0.0039(18) 0.0062(19) -0.0043(19)
O4 0.034(3) 0.079(4) 0.024(3) -0.010(2) 0.009(2) -0.001(3)
O5 0.023(2) 0.026(2) 0.023(2) -0.0047(17) 0.0043(18) 0.0014(18)
O6 0.022(2) 0.025(2) 0.026(2) -0.0069(18) 0.0024(19) 0.0019(18)
O7 0.028(2) 0.026(2) 0.022(2) -0.0041(17) 0.002(2) 0.0034(19)
O8 0.060(4) 0.121(5) 0.044(4) -0.038(3) -0.013(3) 0.050(4)
O9 0.022(2) 0.034(2) 0.029(3) -0.005(2) 0.008(2) 0.001(2)
O10 0.170(14) 0.183(14) 0.159(14) -0.016(9) 0.014(9) 0.033(9)
O11 0.28(2) 0.29(2) 0.28(2) 0.008(10) -0.003(10) -0.008(10)
O10' 0.32(3) 0.32(3) 0.31(3) -0.004(10) 0.032(10) 0.000(10)
O11' 0.209(16) 0.200(16) 0.192(16) 0.001(9) 0.018(9) 0.001(9)
O12A 0.197(18) 0.200(18) 0.213(18) -0.010(10) 0.028(10) -0.004(10)
O12B 0.23(2) 0.23(2) 0.22(2) -0.009(10) 0.021(10) -0.007(10)
O12C 0.213(18) 0.209(18) 0.200(18) 0.004(10) 0.011(10) 0.005(10)

loop_
_atom_type_symbol
_atom_type_description
_atom_type_scat_dispersion_real
_atom_type_scat_dispersion_imag
_atom_type_scat_source
C C 0.0033 0.0016 'International Tables Vol C Tables 4.2.6.8 and 6.1.1.4'
H H 0.0000 0.0000 'International Tables Vol C Tables 4.2.6.8 and 6.1.1.4'
N N 0.0061 0.0033 'International Tables Vol C Tables 4.2.6.8 and 6.1.1.4'
O O 0.0106 0.0060 'International Tables Vol C Tables 4.2.6.8 and 6.1.1.4'
Ni Ni 0.3393 1.1124 'International Tables Vol C Tables 4.2.6.8 and 6.1.1.4'

loop_
_geom_angle_atom_site_label_1
_geom_angle_atom_site_label_2
_geom_angle_atom_site_label_3
_geom_angle
_geom_angle_site_symmetry_1
_geom_angle_site_symmetry_3
_geom_angle_publ_flag
O9 Ni1 O7 93.65(18) . 3_567 y
O9 Ni1 O1 82.99(18) . . y
O7 Ni1 O1 175.64(17) 3_567 . y
O9 Ni1 N1 88.15(19) . . y
O7 Ni1 N1 93.17(18) 3_567 . y
O1 Ni1 N1 89.51(18) . . y
O9 Ni1 N6 92.74(19) . . y
O7 Ni1 N6 88.94(18) 3_567 . y
O1 Ni1 N6 88.45(18) . . y
N1 Ni1 N6 177.7(2) . . y
O9 Ni1 O5 173.14(17) . . y
O7 Ni1 O5 93.16(16) 3_567 . y
O1 Ni1 O5 90.17(16) . . y
N1 Ni1 O5 92.28(18) . . y
N6 Ni1 O5 86.58(18) . . y
O2 Ni2 O3 83.15(16) . 1_455 y
O2 Ni2 N10 94.49(18) . 2_546 y
O3 Ni2 N10 89.67(18) 1_455 2_546 y
O2 Ni2 O5 101.95(16) . . y
O3 Ni2 O5 174.87(16) 1_455 . y
N10 Ni2 O5 90.41(18) 2_546 . y
O2 Ni2 N5 90.81(18) . 2_556 y
O3 Ni2 N5 88.86(18) 1_455 2_556 y
N10 Ni2 N5 174.3(2) 2_546 2_556 y
O5 Ni2 N5 90.57(18) . 2_556 y
O2 Ni2 O6 161.64(16) . . y
O3 Ni2 O6 114.60(16) 1_455 . y
N10 Ni2 O6 90.41(17) 2_546 . y
O5 Ni2 O6 60.27(15) . . y
N5 Ni2 O6 85.19(17) 2_556 . y
O1 C1 O2 126.0(5) . . ?
O1 C1 C2 117.8(5) . . ?
O2 C1 C2 116.2(6) . . ?
C3 C2 C1 122.7(6) . . ?
C3 C2 H2 118.7 . . ?
C1 C2 H2 118.7 . . ?
C2 C3 C4 122.7(6) . . ?
C2 C3 H3 118.7 . . ?
C4 C3 H3 118.7 . . ?
O4 C4 O3 123.0(6) . . ?
O4 C4 C3 119.7(6) . . ?
O3 C4 C3 117.3(5) . . ?
O6 C5 O5 117.9(5) . . ?
O6 C5 C6 120.6(5) . . ?
O5 C5 C6 121.4(6) . . ?
C7 C6 C5 121.5(6) . . ?
C7 C6 H6 119.2 . . ?
C5 C6 H6 119.2 . . ?
C6 C7 C8 127.1(6) . . ?
C6 C7 H7 116.4 . . ?
C8 C7 H7 116.4 . . ?
O8 C8 O7 127.2(6) . . ?
O8 C8 C7 114.6(6) . . ?
O7 C8 C7 118.2(6) . . ?
N1 C9 C10 123.8(6) . . ?
N1 C9 H9 118.1 . . ?
C10 C9 H9 118.1 . . ?
C9 C10 C11 119.9(6) . . ?
C9 C10 H10 120.1 . . ?
C11 C10 H10 120.1 . . ?
C12 C11 C10 116.6(6) . . ?
C12 C11 C14 121.8(6) . . ?
C10 C11 C14 121.6(6) . . ?
C11 C12 C13 120.0(6) . . ?
C11 C12 H12 120.0 . . ?
C13 C12 H12 120.0 . . ?
N1 C13 C12 123.3(6) . . ?
N1 C13 H13 118.3 . . ?
C12 C13 H13 118.3 . . ?
N3 C14 N2 113.6(5) . . ?
N3 C14 C11 123.0(6) . . ?
N2 C14 C11 123.3(6) . . ?
N2 C15 N4 109.3(5) . . ?
N2 C15 C16 126.7(6) . . ?
N4 C15 C16 123.9(5) . . ?
C17 C16 C19 117.3(6) . . ?
C17 C16 C15 120.6(6) . . ?
C19 C16 C15 122.1(6) . . ?
C16 C17 C18 119.3(7) . . ?
C16 C17 H17 120.4 . . ?
C18 C17 H17 120.4 . . ?
N5 C18 C17 124.1(7) . . ?
N5 C18 H18 117.9 . . ?
C17 C18 H18 117.9 . . ?
C16 C19 C20 119.6(6) . . ?
C16 C19 H19 120.2 . . ?
C20 C19 H19 120.2 . . ?
N5 C20 C19 124.6(6) . . ?
N5 C20 H20 117.7 . . ?
C19 C20 H20 117.7 . . ?
N6 C21 C22 123.4(7) . . ?
N6 C21 H21 118.3 . . ?
C22 C21 H21 118.3 . . ?
C21 C22 C23 120.1(6) . . ?
C21 C22 H22 120.0 . . ?
C23 C22 H22 120.0 . . ?
C22 C23 C24 117.5(6) . . ?
C22 C23 C26 119.3(6) . . ?
C24 C23 C26 123.2(6) . . ?
C23 C24 C25 118.7(6) . . ?
C23 C24 H24 120.7 . . ?
C25 C24 H24 120.7 . . ?
N6 C25 C24 123.6(6) . . ?
N6 C25 H25 118.2 . . ?
C24 C25 H25 118.2 . . ?
N9 C26 N7 110.2(6) . . ?
N9 C26 C23 126.1(6) . . ?
N7 C26 C23 123.6(6) . . ?
N8 C27 N7 114.7(6) . . ?
N8 C27 C28 123.3(6) . . ?
N7 C27 C28 122.0(6) . . ?
C31 C28 C29 116.8(6) . . ?
C31 C28 C27 121.4(6) . . ?
C29 C28 C27 121.8(6) . . ?
C30 C29 C28 119.6(7) . . ?
C30 C29 H29 120.2 . . ?
C28 C29 H29 120.2 . . ?
N10 C30 C29 124.2(6) . . ?
N10 C30 H30 117.9 . . ?
C29 C30 H30 117.9 . . ?
C28 C31 C32 119.8(7) . . ?
C28 C31 H31 120.1 . . ?
C32 C31 H31 120.1 . . ?
N10 C32 C31 123.3(7) . . ?
N10 C32 H32 118.3 . . ?
C31 C32 H32 118.3 . . ?
C9 N1 C13 116.3(5) . . ?
C9 N1 Ni1 123.8(4) . . ?
C13 N1 Ni1 119.9(4) . . ?
C15 N2 C14 103.9(5) . . ?
C14 N3 N4 102.6(5) . . ?
C15 N4 N3 110.6(5) . . ?
C15 N4 H4C 126(4) . . ?
N3 N4 H4C 123(4) . . ?
C20 N5 C18 115.1(6) . . ?
C20 N5 Ni2 122.2(4) . 2_546 ?
C18 N5 Ni2 122.7(5) . 2_546 ?
C25 N6 C21 116.7(5) . . ?
C25 N6 Ni1 123.3(4) . . ?
C21 N6 Ni1 119.6(4) . . ?
C26 N7 C27 102.8(6) . . ?
C27 N8 N9 102.3(5) . . ?
C26 N9 N8 110.1(6) . . ?
C26 N9 H9C 127(5) . . ?
N8 N9 H9C 123(5) . . ?
C32 N10 C30 116.2(6) . . ?
C32 N10 Ni2 120.0(5) . 2_556 ?
C30 N10 Ni2 123.7(4) . 2_556 ?
C1 O1 Ni1 146.3(4) . . ?
C1 O2 Ni2 129.6(4) . . ?
C4 O3 Ni2 133.8(4) . 1_655 ?
C5 O5 Ni1 146.3(4) . . ?
C5 O5 Ni2 90.8(4) . . ?
Ni1 O5 Ni2 122.91(19) . . ?
C5 O6 Ni2 90.5(3) . . ?
C8 O7 Ni1 125.1(4) . 3_567 ?
Ni1 O9 H9A 121(4) . . ?
Ni1 O9 H9B 104(5) . . ?
H9A O9 H9B 105(3) . . ?

loop_
_geom_bond_atom_site_label_1
_geom_bond_atom_site_label_2
_geom_bond_distance
_geom_bond_site_symmetry_2
_geom_bond_publ_flag
Ni1 O9 2.041(4) . y
Ni1 O7 2.046(4) 3_567 y
Ni1 O1 2.047(4) . y
Ni1 N1 2.079(5) . y
Ni1 N6 2.093(5) . y
Ni1 O5 2.110(4) . y
Ni2 O2 1.982(4) . y
Ni2 O3 2.042(4) 1_455 y
Ni2 N10 2.073(5) 2_546 y
Ni2 O5 2.139(4) . y
Ni2 N5 2.155(5) 2_556 y
Ni2 O6 2.159(4) . y
C1 O1 1.244(7) . ?
C1 O2 1.247(7) . ?
C1 C2 1.480(8) . ?
C2 C3 1.305(8) . ?
C2 H2 0.9300 . ?
C3 C4 1.475(8) . ?
C3 H3 0.9300 . ?
C4 O4 1.245(7) . ?
C4 O3 1.258(7) . ?
C5 O6 1.250(7) . ?
C5 O5 1.269(7) . ?
C5 C6 1.460(8) . ?
C6 C7 1.308(8) . ?
C6 H6 0.9300 . ?
C7 C8 1.486(8) . ?
C7 H7 0.9300 . ?
C8 O8 1.230(8) . ?
C8 O7 1.244(8) . ?
C9 N1 1.311(8) . ?
C9 C10 1.367(9) . ?
C9 H9 0.9300 . ?
C10 C11 1.380(9) . ?
C10 H10 0.9300 . ?
C11 C12 1.362(9) . ?
C11 C14 1.460(8) . ?
C12 C13 1.369(9) . ?
C12 H12 0.9300 . ?
C13 N1 1.338(8) . ?
C13 H13 0.9300 . ?
C14 N3 1.316(8) . ?
C14 N2 1.355(8) . ?
C15 N2 1.312(8) . ?
C15 N4 1.328(8) . ?
C15 C16 1.463(8) . ?
C16 C17 1.347(9) . ?
C16 C19 1.356(9) . ?
C17 C18 1.381(9) . ?
C17 H17 0.9300 . ?
C18 N5 1.318(8) . ?
C18 H18 0.9300 . ?
C19 C20 1.366(9) . ?
C19 H19 0.9300 . ?
C20 N5 1.307(8) . ?
C20 H20 0.9300 . ?
C21 N6 1.326(8) . ?
C21 C22 1.357(9) . ?
C21 H21 0.9300 . ?
C22 C23 1.369(9) . ?
C22 H22 0.9300 . ?
C23 C24 1.374(9) . ?
C23 C26 1.460(8) . ?
C24 C25 1.380(9) . ?
C24 H24 0.9300 . ?
C25 N6 1.323(8) . ?
C25 H25 0.9300 . ?
C26 N9 1.317(8) . ?
C26 N7 1.318(8) . ?
C27 N8 1.313(8) . ?
C27 N7 1.342(8) . ?
C27 C28 1.449(8) . ?
C28 C31 1.357(10) . ?
C28 C29 1.374(9) . ?
C29 C30 1.351(9) . ?
C29 H29 0.9300 . ?
C30 N10 1.323(8) . ?
C30 H30 0.9300 . ?
C31 C32 1.379(9) . ?
C31 H31 0.9300 . ?
C32 N10 1.312(8) . ?
C32 H32 0.9300 . ?
N3 N4 1.347(7) . ?
N4 H4C 0.87(2) . ?
N5 Ni2 2.155(5) 2_546 ?
N8 N9 1.347(7) . ?
N9 H9C 0.88(2) . ?
N10 Ni2 2.073(5) 2_556 ?
O3 Ni2 2.042(4) 1_655 ?
O7 Ni1 2.046(4) 3_567 ?
O9 H9A 0.85(2) . ?
O9 H9B 0.85(2) . ?

loop_
_geom_torsion_atom_site_label_1
_geom_torsion_atom_site_label_2
_geom_torsion_atom_site_label_3
_geom_torsion_atom_site_label_4
_geom_torsion
_geom_torsion_site_symmetry_1
_geom_torsion_site_symmetry_2
_geom_torsion_site_symmetry_3
_geom_torsion_site_symmetry_4
_geom_torsion_publ_flag
O1 C1 C2 C3 -9.4(9) . . . . ?
O2 C1 C2 C3 168.5(6) . . . . ?
C1 C2 C3 C4 -176.8(6) . . . . ?
C2 C3 C4 O4 3.6(10) . . . . ?
C2 C3 C4 O3 -177.4(6) . . . . ?
O6 C5 C6 C7 -22.0(9) . . . . ?
O5 C5 C6 C7 154.8(6) . . . . ?
C5 C6 C7 C8 -179.5(6) . . . . ?
C6 C7 C8 O8 -166.6(7) . . . . ?
C6 C7 C8 O7 13.1(11) . . . . ?
N1 C9 C10 C11 1.6(12) . . . . ?
C9 C10 C11 C12 0.4(11) . . . . ?
C9 C10 C11 C14 -177.5(7) . . . . ?
C10 C11 C12 C13 -0.7(11) . . . . ?
C14 C11 C12 C13 177.2(7) . . . . ?
C11 C12 C13 N1 -0.8(12) . . . . ?
C12 C11 C14 N3 173.8(7) . . . . ?
C10 C11 C14 N3 -8.4(11) . . . . ?
C12 C11 C14 N2 -7.1(11) . . . . ?
C10 C11 C14 N2 170.7(7) . . . . ?
N2 C15 C16 C17 15.1(11) . . . . ?
N4 C15 C16 C17 -165.4(7) . . . . ?
N2 C15 C16 C19 -164.9(7) . . . . ?
N4 C15 C16 C19 14.7(11) . . . . ?
C19 C16 C17 C18 1.3(12) . . . . ?
C15 C16 C17 C18 -178.7(8) . . . . ?
C16 C17 C18 N5 -1.2(15) . . . . ?
C17 C16 C19 C20 -0.8(11) . . . . ?
C15 C16 C19 C20 179.2(7) . . . . ?
C16 C19 C20 N5 0.0(12) . . . . ?
N6 C21 C22 C23 1.4(13) . . . . ?
C21 C22 C23 C24 -2.5(12) . . . . ?
C21 C22 C23 C26 178.9(7) . . . . ?
C22 C23 C24 C25 1.5(10) . . . . ?
C26 C23 C24 C25 -179.9(7) . . . . ?
C23 C24 C25 N6 0.7(11) . . . . ?
C22 C23 C26 N9 -171.3(8) . . . . ?
C24 C23 C26 N9 10.1(12) . . . . ?
C22 C23 C26 N7 7.3(12) . . . . ?
C24 C23 C26 N7 -171.3(7) . . . . ?
N8 C27 C28 C31 167.1(8) . . . . ?
N7 C27 C28 C31 -12.4(12) . . . . ?
N8 C27 C28 C29 -10.6(12) . . . . ?
N7 C27 C28 C29 169.8(8) . . . . ?
C31 C28 C29 C30 2.7(12) . . . . ?
C27 C28 C29 C30 -179.4(8) . . . . ?
C28 C29 C30 N10 -2.1(14) . . . . ?
C29 C28 C31 C32 -1.8(12) . . . . ?
C27 C28 C31 C32 -179.6(8) . . . . ?
C28 C31 C32 N10 0.1(14) . . . . ?
C10 C9 N1 C13 -3.0(11) . . . . ?
C10 C9 N1 Ni1 176.9(6) . . . . ?
C12 C13 N1 C9 2.6(11) . . . . ?
C12 C13 N1 Ni1 -177.3(6) . . . . ?
O9 Ni1 N1 C9 128.5(6) . . . . ?
O7 Ni1 N1 C9 34.9(6) 3_567 . . . ?
O1 Ni1 N1 C9 -148.5(6) . . . . ?
N6 Ni1 N1 C9 -119(5) . . . . ?
O5 Ni1 N1 C9 -58.4(6) . . . . ?
O9 Ni1 N1 C13 -51.7(5) . . . . ?
O7 Ni1 N1 C13 -145.2(5) 3_567 . . . ?
O1 Ni1 N1 C13 31.3(5) . . . . ?
N6 Ni1 N1 C13 61(5) . . . . ?
O5 Ni1 N1 C13 121.5(5) . . . . ?
N4 C15 N2 C14 -0.4(7) . . . . ?
C16 C15 N2 C14 179.2(6) . . . . ?
N3 C14 N2 C15 1.6(8) . . . . ?
C11 C14 N2 C15 -177.6(6) . . . . ?
N2 C14 N3 N4 -2.0(8) . . . . ?
C11 C14 N3 N4 177.1(6) . . . . ?
N2 C15 N4 N3 -0.8(8) . . . . ?
C16 C15 N4 N3 179.5(6) . . . . ?
C14 N3 N4 C15 1.7(8) . . . . ?
C19 C20 N5 C18 0.1(11) . . . . ?
C19 C20 N5 Ni2 -179.2(6) . . . 2_546 ?
C17 C18 N5 C20 0.4(13) . . . . ?
C17 C18 N5 Ni2 179.7(7) . . . 2_546 ?
C24 C25 N6 C21 -1.8(10) . . . . ?
C24 C25 N6 Ni1 171.4(5) . . . . ?
C22 C21 N6 C25 0.8(11) . . . . ?
C22 C21 N6 Ni1 -172.7(6) . . . . ?
O9 Ni1 N6 C25 62.3(5) . . . . ?
O7 Ni1 N6 C25 155.9(5) 3_567 . . . ?
O1 Ni1 N6 C25 -20.6(5) . . . . ?
N1 Ni1 N6 C25 -50(5) . . . . ?
O5 Ni1 N6 C25 -110.9(5) . . . . ?
O9 Ni1 N6 C21 -124.8(5) . . . . ?
O7 Ni1 N6 C21 -31.2(5) 3_567 . . . ?
O1 Ni1 N6 C21 152.3(5) . . . . ?
N1 Ni1 N6 C21 123(5) . . . . ?
O5 Ni1 N6 C21 62.1(5) . . . . ?
N9 C26 N7 C27 -1.0(9) . . . . ?
C23 C26 N7 C27 -179.8(7) . . . . ?
N8 C27 N7 C26 1.0(9) . . . . ?
C28 C27 N7 C26 -179.5(7) . . . . ?
N7 C27 N8 N9 -0.5(9) . . . . ?
C28 C27 N8 N9 179.9(7) . . . . ?
N7 C26 N9 N8 0.8(9) . . . . ?
C23 C26 N9 N8 179.5(7) . . . . ?
C27 N8 N9 C26 -0.1(9) . . . . ?
C31 C32 N10 C30 0.7(12) . . . . ?
C31 C32 N10 Ni2 -174.2(7) . . . 2_556 ?
C29 C30 N10 C32 0.3(12) . . . . ?
C29 C30 N10 Ni2 175.0(7) . . . 2_556 ?
O2 C1 O1 Ni1 -26.2(11) . . . . ?
C2 C1 O1 Ni1 151.4(5) . . . . ?
O9 Ni1 O1 C1 -164.1(7) . . . . ?
O7 Ni1 O1 C1 -124(2) 3_567 . . . ?
N1 Ni1 O1 C1 107.7(7) . . . . ?
N6 Ni1 O1 C1 -71.2(7) . . . . ?
O5 Ni1 O1 C1 15.4(7) . . . . ?
O1 C1 O2 Ni2 11.2(9) . . . . ?
C2 C1 O2 Ni2 -166.4(4) . . . . ?
O3 Ni2 O2 C1 -177.1(5) 1_455 . . . ?
N10 Ni2 O2 C1 -87.9(5) 2_546 . . . ?
O5 Ni2 O2 C1 3.4(5) . . . . ?
N5 Ni2 O2 C1 94.2(5) 2_556 . . . ?
O6 Ni2 O2 C1 17.1(8) . . . . ?
O4 C4 O3 Ni2 169.7(4) . . . 1_655 ?
C3 C4 O3 Ni2 -9.3(8) . . . 1_655 ?
O6 C5 O5 Ni1 -171.7(4) . . . . ?
C6 C5 O5 Ni1 11.4(10) . . . . ?
O6 C5 O5 Ni2 7.1(5) . . . . ?
C6 C5 O5 Ni2 -169.7(5) . . . . ?
O9 Ni1 O5 C5 -172.7(12) . . . . ?
O7 Ni1 O5 C5 0.6(7) 3_567 . . . ?
O1 Ni1 O5 C5 -176.6(7) . . . . ?
N1 Ni1 O5 C5 93.9(7) . . . . ?
N6 Ni1 O5 C5 -88.1(7) . . . . ?
O9 Ni1 O5 Ni2 8.7(15) . . . . ?
O7 Ni1 O5 Ni2 -178.0(2) 3_567 . . . ?
O1 Ni1 O5 Ni2 4.8(2) . . . . ?
N1 Ni1 O5 Ni2 -84.7(2) . . . . ?
N6 Ni1 O5 Ni2 93.3(2) . . . . ?
O2 Ni2 O5 C5 170.9(3) . . . . ?
O3 Ni2 O5 C5 -3.6(19) 1_455 . . . ?
N10 Ni2 O5 C5 -94.4(3) 2_546 . . . ?
N5 Ni2 O5 C5 80.0(3) 2_556 . . . ?
O6 Ni2 O5 C5 -4.2(3) . . . . ?
O2 Ni2 O5 Ni1 -9.9(2) . . . . ?
O3 Ni2 O5 Ni1 175.7(17) 1_455 . . . ?
N10 Ni2 O5 Ni1 84.8(2) 2_546 . . . ?
N5 Ni2 O5 Ni1 -100.8(2) 2_556 . . . ?
O6 Ni2 O5 Ni1 175.1(3) . . . . ?
O5 C5 O6 Ni2 -7.0(5) . . . . ?
C6 C5 O6 Ni2 169.8(5) . . . . ?
O2 Ni2 O6 C5 -11.2(7) . . . . ?
O3 Ni2 O6 C5 -175.7(3) 1_455 . . . ?
N10 Ni2 O6 C5 94.5(3) 2_546 . . . ?
O5 Ni2 O6 C5 4.2(3) . . . . ?
N5 Ni2 O6 C5 -89.2(3) 2_556 . . . ?
O8 C8 O7 Ni1 14.2(11) . . . 3_567 ?
C7 C8 O7 Ni1 -165.4(4) . . . 3_567 ?
